data_2225255
loop_
_publ_author_name
'Chen, Hui'
'Qu, Ding'
'Wang, Qiao-Feng'
'Jiang, Ru'

_publ_section_title
;
 5-Methyl 3-(2-methylprop-3-yl)
 2,6-dimethyl-4-(2-nitrosophenyl)pyridine-3,5-dicarboxylate
;
_journal_coeditor_code HB5320
_journal_issue 3
_journal_name_full 'Acta Crystallographica Section E'
_journal_page_first o619
_journal_paper_doi 10.1107/S1600536810005088
_journal_volume 66
_journal_year 2010
_chemical_formula_iupac 'C20 H22 N2 O5'
_chemical_formula_moiety 'C20 H22 N2 O5'
_chemical_formula_sum 'C20 H22 N2 O5'
_chemical_formula_weight 370.40
_chemical_name_systematic
;
5-Methyl 3-(2-methylprop-3-yl)
2,6-dimethyl-4-(2-nitrosophenyl)pyridine-3,5-dicarboxylate
;
_space_group_IT_number 2
_symmetry_cell_setting triclinic
_symmetry_space_group_name_Hall '-P 1'
_symmetry_space_group_name_H-M 'P -1'
_atom_sites_solution_hydrogens geom
_atom_sites_solution_primary direct
_atom_sites_solution_secondary difmap
_audit_creation_method SHELXL97
_cell_angle_alpha 89.488(3)
_cell_angle_beta 81.201(3)
_cell_angle_gamma 70.625(3)
_cell_formula_units_Z 2
_cell_length_a 7.1831(4)
_cell_length_b 9.7819(6)
_cell_length_c 15.0245(9)
_cell_measurement_reflns_used 1617
_cell_measurement_temperature 296(2)
_cell_measurement_theta_max 24.28
_cell_measurement_theta_min 2.21
_cell_volume 983.19(10)
_computing_cell_refinement 'SAINT-Plus (Bruker, 2001)'
_computing_data_collection 'APEX2 (Bruker, 2004)'
_computing_data_reduction 'SAINT-Plus (Bruker, 2001)'
_computing_molecular_graphics 'SHELXTL (Sheldrick, 2008)'
_computing_publication_material 'SHELXTL (Sheldrick, 2008)'
_computing_structure_refinement 'SHELXL97 (Sheldrick, 2008)'
_computing_structure_solution 'SHELXS97 (Sheldrick, 2008)'
_diffrn_ambient_temperature 296(2)
_diffrn_measured_fraction_theta_full 0.991
_diffrn_measured_fraction_theta_max 0.991
_diffrn_measurement_device_type 'Bruker APEX II CCD'
_diffrn_measurement_method '\f and \w scans'
_diffrn_radiation_monochromator graphite
_diffrn_radiation_source 'fine-focus sealed tube'
_diffrn_radiation_type MoK\a
_diffrn_radiation_wavelength 0.71073
_diffrn_reflns_av_R_equivalents 0.0152
_diffrn_reflns_av_sigmaI/netI 0.0312
_diffrn_reflns_limit_h_max 8
_diffrn_reflns_limit_h_min -8
_diffrn_reflns_limit_k_max 11
_diffrn_reflns_limit_k_min -11
_diffrn_reflns_limit_l_max 18
_diffrn_reflns_limit_l_min -15
_diffrn_reflns_number 5353
_diffrn_reflns_theta_full 25.50
_diffrn_reflns_theta_max 25.50
_diffrn_reflns_theta_min 2.21
_diffrn_standards_decay_% 0
_diffrn_standards_interval_count 0
_diffrn_standards_interval_time 0
_diffrn_standards_number 0
_exptl_absorpt_coefficient_mu 0.091
_exptl_absorpt_correction_T_max 0.980
_exptl_absorpt_correction_T_min 0.963
_exptl_absorpt_correction_type multi-scan
_exptl_absorpt_process_details '(SADABS; Bruker, 2001)'
_exptl_crystal_colour colourless
_exptl_crystal_density_diffrn 1.251
_exptl_crystal_density_method 'not measured'
_exptl_crystal_description block
_exptl_crystal_F_000 392
_exptl_crystal_size_max 0.42
_exptl_crystal_size_mid 0.28
_exptl_crystal_size_min 0.22
_refine_diff_density_max 0.814
_refine_diff_density_min -0.285
_refine_ls_extinction_method none
_refine_ls_goodness_of_fit_ref 1.006
_refine_ls_hydrogen_treatment noref
_refine_ls_matrix_type full
_refine_ls_number_parameters 250
_refine_ls_number_reflns 3623
_refine_ls_number_restraints 0
_refine_ls_restrained_S_all 1.006
_refine_ls_R_factor_all 0.1000
_refine_ls_R_factor_gt 0.0765
_refine_ls_shift/su_max 0.000
_refine_ls_shift/su_mean 0.000
_refine_ls_structure_factor_coef Fsqd
_refine_ls_weighting_details 'calc w=1/[\s^2^(Fo^2^)+(0.2400P)^2^] where P=(Fo^2^+2Fc^2^)/3'
_refine_ls_weighting_scheme calc
_refine_ls_wR_factor_gt 0.2676
_refine_ls_wR_factor_ref 0.3107
_reflns_number_gt 2500
_reflns_number_total 3623
_reflns_threshold_expression I>2\s(I)
_cod_data_source_file hb5320.cif
_cod_data_source_block I
_cod_database_code 2225255
_cod_database_fobs_code 2225255

loop_
_symmetry_equiv_pos_as_xyz
'x, y, z'
'-x, -y, -z'

loop_
_atom_site_type_symbol
_atom_site_label
_atom_site_fract_x
_atom_site_fract_y
_atom_site_fract_z
_atom_site_U_iso_or_equiv
_atom_site_adp_type
_atom_site_calc_flag
_atom_site_refinement_flags
_atom_site_occupancy
_atom_site_disorder_assembly
_atom_site_disorder_group
C C1 0.6145(4) 0.4193(3) 0.3529(2) 0.0509(7) Uani d . 1 . .
C C2 0.7137(5) 0.5026(4) 0.3888(2) 0.0619(8) Uani d . 1 . .
H H2 0.6424 0.5893 0.4215 0.074 Uiso calc R 1 . .
C C3 0.9183(5) 0.4525(4) 0.3742(2) 0.0686(10) Uani d . 1 . .
H H3 0.9872 0.5068 0.3963 0.082 Uiso calc R 1 . .
C C4 1.0230(5) 0.3236(4) 0.3276(2) 0.0655(9) Uani d . 1 . .
H H4 1.1620 0.2908 0.3190 0.079 Uiso calc R 1 . .
C C5 0.9240(4) 0.2413(4) 0.2931(2) 0.0597(8) Uani d . 1 . .
H H5 0.9969 0.1538 0.2615 0.072 Uiso calc R 1 . .
C C6 0.7173(4) 0.2887(3) 0.30541(18) 0.0471(7) Uani d . 1 . .
C C7 0.6111(4) 0.2014(3) 0.26614(18) 0.0486(7) Uani d . 1 . .
C C8 0.5973(4) 0.0750(3) 0.30544(19) 0.0493(7) Uani d . 1 . .
C C9 0.5000(5) -0.0045(3) 0.2660(2) 0.0573(8) Uani d . 1 . .
C C10 0.4346(5) 0.1561(4) 0.1519(2) 0.0624(8) Uani d . 1 . .
C C11 0.5245(5) 0.2442(3) 0.1897(2) 0.0589(8) Uani d . 1 . .
C C12 0.6737(4) 0.0337(3) 0.3918(2) 0.0527(7) Uani d . 1 . .
C C13 0.8802(7) -0.1539(4) 0.4692(3) 0.0913(13) Uani d . 1 . .
H H13A 0.8912 -0.0762 0.5043 0.137 Uiso calc R 1 . .
H H13B 1.0089 -0.2278 0.4550 0.137 Uiso calc R 1 . .
H H13C 0.7878 -0.1942 0.5030 0.137 Uiso calc R 1 . .
C C14 0.4632(7) -0.1378(4) 0.3078(3) 0.0812(11) Uani d . 1 . .
H H14A 0.3521 -0.1524 0.2859 0.122 Uiso calc R 1 . .
H H14B 0.4338 -0.1233 0.3722 0.122 Uiso calc R 1 . .
H H14C 0.5803 -0.2214 0.2915 0.122 Uiso calc R 1 . .
C C15 0.3426(7) 0.1944(5) 0.0689(3) 0.0908(13) Uani d . 1 . .
H H15A 0.3202 0.1112 0.0453 0.136 Uiso calc R 1 . .
H H15B 0.4307 0.2246 0.0246 0.136 Uiso calc R 1 . .
H H15C 0.2174 0.2720 0.0831 0.136 Uiso calc R 1 . .
C C16 0.5224(5) 0.3875(4) 0.1491(2) 0.0652(9) Uani d . 1 . .
C C17 0.3105(6) 0.6240(4) 0.1237(3) 0.0798(11) Uani d . 1 . .
H H17A 0.3503 0.6115 0.0589 0.096 Uiso calc R 1 . .
H H17B 0.3922 0.6714 0.1479 0.096 Uiso calc R 1 . .
C C18 0.0950(7) 0.7135(4) 0.1464(3) 0.0862(12) Uani d . 1 . .
H H18 0.0635 0.7300 0.2120 0.103 Uiso calc R 1 . .
C C19 -0.0422(8) 0.6433(6) 0.1188(4) 0.1166(18) Uani d . 1 . .
H H19A -0.0070 0.6179 0.0554 0.175 Uiso calc R 1 . .
H H19B -0.1771 0.7092 0.1313 0.175 Uiso calc R 1 . .
H H19C -0.0314 0.5573 0.1519 0.175 Uiso calc R 1 . .
C C20 0.0630(9) 0.8621(5) 0.1047(4) 0.1198(18) Uani d . 1 . .
H H20A 0.1012 0.8489 0.0404 0.180 Uiso calc R 1 . .
H H20B 0.1431 0.9096 0.1287 0.180 Uiso calc R 1 . .
H H20C -0.0755 0.9207 0.1188 0.180 Uiso calc R 1 . .
N N1 0.4005(4) 0.4598(3) 0.36627(18) 0.0646(8) Uani d . 1 . .
N N2 0.4221(4) 0.0355(3) 0.19043(18) 0.0635(7) Uani d . 1 . .
O O1 0.3121(4) 0.5800(3) 0.4003(2) 0.0954(10) Uani d . 1 . .
O O2 0.3373(4) 0.4833(3) 0.16329(17) 0.0769(8) Uani d . 1 . .
O O3 0.6613(4) 0.4107(3) 0.1127(2) 0.0913(9) Uani d . 1 . .
O O4 0.6244(4) 0.1108(2) 0.45823(15) 0.0714(7) Uani d . 1 . .
O O5 0.8089(4) -0.0987(2) 0.38649(16) 0.0771(8) Uani d . 1 . .

loop_
_atom_site_aniso_label
_atom_site_aniso_U_11
_atom_site_aniso_U_22
_atom_site_aniso_U_33
_atom_site_aniso_U_12
_atom_site_aniso_U_13
_atom_site_aniso_U_23
C1 0.0461(15) 0.0539(16) 0.0569(16) -0.0199(13) -0.0133(12) 0.0081(13)
C2 0.069(2) 0.0572(18) 0.0674(19) -0.0264(15) -0.0207(16) 0.0038(14)
C3 0.067(2) 0.082(2) 0.076(2) -0.0430(18) -0.0258(17) 0.0156(18)
C4 0.0428(16) 0.083(2) 0.078(2) -0.0264(16) -0.0173(15) 0.0088(18)
C5 0.0468(16) 0.0646(19) 0.0653(18) -0.0144(14) -0.0108(14) 0.0018(14)
C6 0.0467(15) 0.0532(16) 0.0468(14) -0.0213(12) -0.0142(12) 0.0114(12)
C7 0.0434(14) 0.0519(16) 0.0500(15) -0.0143(12) -0.0095(12) 0.0033(12)
C8 0.0463(15) 0.0454(15) 0.0526(15) -0.0094(12) -0.0104(12) 0.0016(12)
C9 0.0680(19) 0.0475(16) 0.0566(17) -0.0188(14) -0.0123(14) 0.0018(13)
C10 0.069(2) 0.067(2) 0.0594(18) -0.0290(16) -0.0223(15) 0.0063(15)
C11 0.0603(18) 0.0646(19) 0.0587(17) -0.0262(15) -0.0180(14) 0.0102(14)
C12 0.0525(16) 0.0487(16) 0.0580(17) -0.0183(13) -0.0093(13) 0.0062(13)
C13 0.102(3) 0.075(2) 0.086(3) -0.001(2) -0.046(2) 0.018(2)
C14 0.118(3) 0.066(2) 0.078(2) -0.048(2) -0.032(2) 0.0136(17)
C15 0.135(4) 0.091(3) 0.074(2) -0.057(3) -0.056(2) 0.020(2)
C16 0.069(2) 0.084(2) 0.0529(17) -0.0330(19) -0.0217(16) 0.0143(16)
C17 0.096(3) 0.069(2) 0.081(2) -0.030(2) -0.027(2) 0.0173(18)
C18 0.094(3) 0.067(2) 0.093(3) -0.015(2) -0.030(2) 0.0032(19)
C19 0.104(4) 0.104(4) 0.146(5) -0.031(3) -0.043(3) 0.018(3)
C20 0.139(5) 0.073(3) 0.144(5) -0.022(3) -0.041(4) 0.015(3)
N1 0.0495(15) 0.0658(17) 0.0748(17) -0.0131(12) -0.0125(13) -0.0023(14)
N2 0.0762(18) 0.0596(16) 0.0632(16) -0.0274(13) -0.0253(13) 0.0026(12)
O1 0.0593(15) 0.0809(18) 0.132(2) -0.0068(13) -0.0088(16) -0.0327(17)
O2 0.0765(17) 0.0701(15) 0.0836(17) -0.0239(13) -0.0133(13) 0.0226(12)
O3 0.0819(18) 0.114(2) 0.0919(19) -0.0493(16) -0.0209(15) 0.0420(17)
O4 0.0996(19) 0.0565(14) 0.0532(13) -0.0172(12) -0.0177(12) 0.0036(10)
O5 0.0776(16) 0.0629(14) 0.0695(14) 0.0105(12) -0.0246(12) 0.0006(11)

loop_
_atom_type_symbol
_atom_type_description
_atom_type_scat_dispersion_real
_atom_type_scat_dispersion_imag
_atom_type_scat_source
C C 0.0033 0.0016 'International Tables Vol C Tables 4.2.6.8 and 6.1.1.4'
H H 0.0000 0.0000 'International Tables Vol C Tables 4.2.6.8 and 6.1.1.4'
N N 0.0061 0.0033 'International Tables Vol C Tables 4.2.6.8 and 6.1.1.4'
O O 0.0106 0.0060 'International Tables Vol C Tables 4.2.6.8 and 6.1.1.4'

loop_
_geom_angle_atom_site_label_1
_geom_angle_atom_site_label_2
_geom_angle_atom_site_label_3
_geom_angle_site_symmetry_1
_geom_angle_site_symmetry_3
_geom_angle
_geom_angle_publ_flag
C2 C1 N1 . . 122.6(3) ?
C2 C1 C6 . . 122.0(3) ?
N1 C1 C6 . . 115.3(2) ?
C3 C2 C1 . . 118.0(3) ?
C3 C2 H2 . . 121.0 ?
C1 C2 H2 . . 121.0 ?
C2 C3 C4 . . 120.9(3) ?
C2 C3 H3 . . 119.6 ?
C4 C3 H3 . . 119.5 ?
C3 C4 C5 . . 120.7(3) ?
C3 C4 H4 . . 119.8 ?
C5 C4 H4 . . 119.6 ?
C6 C5 C4 . . 120.3(3) ?
C6 C5 H5 . . 119.9 ?
C4 C5 H5 . . 119.8 ?
C5 C6 C1 . . 118.1(3) ?
C5 C6 C7 . . 120.1(3) ?
C1 C6 C7 . . 121.8(2) ?
C11 C7 C8 . . 118.4(3) ?
C11 C7 C6 . . 120.8(3) ?
C8 C7 C6 . . 120.8(2) ?
C9 C8 C7 . . 119.0(3) ?
C9 C8 C12 . . 121.5(3) ?
C7 C8 C12 . . 119.3(2) ?
N2 C9 C8 . . 122.1(3) ?
N2 C9 C14 . . 114.9(3) ?
C8 C9 C14 . . 122.9(3) ?
N2 C10 C11 . . 121.4(3) ?
N2 C10 C15 . . 116.5(3) ?
C11 C10 C15 . . 122.1(3) ?
C7 C11 C10 . . 119.4(3) ?
C7 C11 C16 . . 119.9(3) ?
C10 C11 C16 . . 120.7(3) ?
O4 C12 O5 . . 123.1(3) ?
O4 C12 C8 . . 124.3(3) ?
O5 C12 C8 . . 112.5(2) ?
O5 C13 H13A . . 109.5 ?
O5 C13 H13B . . 109.5 ?
H13A C13 H13B . . 109.5 ?
O5 C13 H13C . . 109.4 ?
H13A C13 H13C . . 109.5 ?
H13B C13 H13C . . 109.5 ?
C9 C14 H14A . . 109.4 ?
C9 C14 H14B . . 109.5 ?
H14A C14 H14B . . 109.5 ?
C9 C14 H14C . . 109.5 ?
H14A C14 H14C . . 109.5 ?
H14B C14 H14C . . 109.5 ?
C10 C15 H15A . . 109.5 ?
C10 C15 H15B . . 109.5 ?
H15A C15 H15B . . 109.5 ?
C10 C15 H15C . . 109.4 ?
H15A C15 H15C . . 109.5 ?
H15B C15 H15C . . 109.5 ?
O3 C16 O2 . . 125.0(3) ?
O3 C16 C11 . . 124.8(3) ?
O2 C16 C11 . . 110.2(3) ?
O2 C17 C18 . . 107.9(3) ?
O2 C17 H17A . . 110.2 ?
C18 C17 H17A . . 110.2 ?
O2 C17 H17B . . 110.1 ?
C18 C17 H17B . . 110.0 ?
H17A C17 H17B . . 108.5 ?
C19 C18 C17 . . 113.8(4) ?
C19 C18 C20 . . 111.3(4) ?
C17 C18 C20 . . 108.8(4) ?
C19 C18 H18 . . 107.5 ?
C17 C18 H18 . . 107.6 ?
C20 C18 H18 . . 107.6 ?
C18 C19 H19A . . 109.4 ?
C18 C19 H19B . . 109.5 ?
H19A C19 H19B . . 109.5 ?
C18 C19 H19C . . 109.6 ?
H19A C19 H19C . . 109.5 ?
H19B C19 H19C . . 109.5 ?
C18 C20 H20A . . 109.4 ?
C18 C20 H20B . . 109.3 ?
H20A C20 H20B . . 109.5 ?
C18 C20 H20C . . 109.7 ?
H20A C20 H20C . . 109.5 ?
H20B C20 H20C . . 109.5 ?
O1 N1 C1 . . 114.7(3) ?
C10 N2 C9 . . 119.6(3) ?
C16 O2 C17 . . 116.4(3) ?
C12 O5 C13 . . 116.7(3) ?

loop_
_geom_bond_atom_site_label_1
_geom_bond_atom_site_label_2
_geom_bond_site_symmetry_2
_geom_bond_distance
_geom_bond_publ_flag
C1 C2 . 1.405(4) ?
C1 N1 . 1.436(4) ?
C1 C6 . 1.384(4) ?
C2 C3 . 1.369(5) ?
C2 H2 . 0.9300 ?
C3 C4 . 1.368(5) ?
C3 H3 . 0.9300 ?
C4 C5 . 1.387(5) ?
C4 H4 . 0.9300 ?
C5 C6 . 1.383(4) ?
C5 H5 . 0.9300 ?
C6 C7 . 1.496(4) ?
C7 C11 . 1.386(4) ?
C7 C8 . 1.392(4) ?
C8 C9 . 1.393(4) ?
C8 C12 . 1.487(4) ?
C9 N2 . 1.340(4) ?
C9 C14 . 1.525(4) ?
C10 N2 . 1.333(4) ?
C10 C11 . 1.404(4) ?
C10 C15 . 1.487(4) ?
C11 C16 . 1.520(4) ?
C12 O4 . 1.191(4) ?
C12 O5 . 1.331(4) ?
C13 O5 . 1.448(4) ?
C13 H13A . 0.9600 ?
C13 H13B . 0.9600 ?
C13 H13C . 0.9600 ?
C14 H14A . 0.9600 ?
C14 H14B . 0.9600 ?
C14 H14C . 0.9600 ?
C15 H15A . 0.9601 ?
C15 H15B . 0.9601 ?
C15 H15C . 0.9601 ?
C16 O3 . 1.152(4) ?
C16 O2 . 1.335(4) ?
C17 O2 . 1.458(4) ?
C17 C18 . 1.491(6) ?
C17 H17A . 0.9700 ?
C17 H17B . 0.9700 ?
C18 C19 . 1.481(7) ?
C18 C20 . 1.538(6) ?
C18 H18 . 0.9800 ?
C19 H19A . 0.9600 ?
C19 H19B . 0.9600 ?
C19 H19C . 0.9600 ?
C20 H20A . 0.9600 ?
C20 H20B . 0.9600 ?
C20 H20C . 0.9600 ?
N1 O1 . 1.210(4) ?

loop_
_geom_hbond_atom_site_label_D
_geom_hbond_atom_site_label_H
_geom_hbond_atom_site_label_A
_geom_hbond_site_symmetry_A
_geom_hbond_distance_DH
_geom_hbond_distance_HA
_geom_hbond_distance_DA
_geom_hbond_angle_DHA
C13 H13B O1 1_645 0.96 2.39 3.344(5) 172
C14 H14B O4 2_656 0.96 2.52 3.472(5) 174

loop_
_cod_related_entry_id
_cod_related_entry_database
_cod_related_entry_code
1 ChemSpider 30656018
